data_7059751
loop_
_publ_author_name
'Smith, Jermaine A.'
'Singh-Wilmot, Marvadeen A.'
'Carter, Korey P.'
'Cahill, Christopher L.'
'Ridenour, J. August'

_publ_section_title
;
 Supramolecular assembly of lanthanide-2,3,5,6-tetrafluoroterephthalic
 acid coordination polymers via fluorine&#x22EF;fluorine interactions: a
 platform for luminescent detection of Fe3+ and nitroaromatic compounds
;
_journal_issue 28
_journal_name_full 'New Journal of Chemistry'
_journal_page_first 12317
_journal_page_last 12330
_journal_paper_doi 10.1039/D0NJ02604B
_journal_volume 44
_journal_year 2020
_chemical_formula_sum 'C12 H6 Er F6 O9'
_chemical_formula_weight 575.43
_space_group_crystal_system monoclinic
_space_group_IT_number 12
_space_group_name_Hall '-I 2y'
_space_group_name_H-M_alt 'I 1 2/m 1'
_atom_sites_solution_hydrogens difmap
_audit_creation_method SHELXL-2014
_audit_update_record
;
2019-06-20 deposited with the CCDC.	2020-06-30 downloaded from the CCDC.
;
_cell_angle_alpha 90
_cell_angle_beta 108.475(12)
_cell_angle_gamma 90
_cell_formula_units_Z 4
_cell_length_a 11.5557(7)
_cell_length_b 11.1689(7)
_cell_length_c 12.0722(11)
_cell_measurement_reflns_used 8236
_cell_measurement_temperature 293(2)
_cell_measurement_theta_max 60.593
_cell_measurement_theta_min 5.095
_cell_volume 1477.8(2)
_computing_cell_refinement 'SAINT, Bruker-AXS'
_computing_data_collection 'APEX, Bruker-AXS'
_computing_data_reduction 'SAINT, Bruker-AXS'
_computing_molecular_graphics 'WINGX (Farrugia, 2012)'
_computing_publication_material 'Crystal Maker (Palmer, 2009)'
_computing_structure_refinement 'SHELXL-2014 (Sheldrick, 2015)'
_computing_structure_solution 'SIR92 (Guagliardi, 1994)'
_diffrn_ambient_temperature 293(2)
_diffrn_measured_fraction_theta_full 0.999
_diffrn_measured_fraction_theta_max 0.943
_diffrn_measurement_device_type 'Bruker APEX II CCD'
_diffrn_measurement_method 'omega scans'
_diffrn_radiation_probe x-ray
_diffrn_radiation_type MoK\a
_diffrn_radiation_wavelength 0.71073
_diffrn_reflns_av_R_equivalents 0.0227
_diffrn_reflns_av_unetI/netI 0.0190
_diffrn_reflns_Laue_measured_fraction_full 0.999
_diffrn_reflns_Laue_measured_fraction_max 0.943
_diffrn_reflns_limit_h_max 16
_diffrn_reflns_limit_h_min -16
_diffrn_reflns_limit_k_max 15
_diffrn_reflns_limit_k_min -15
_diffrn_reflns_limit_l_max 17
_diffrn_reflns_limit_l_min -17
_diffrn_reflns_number 8219
_diffrn_reflns_point_group_measured_fraction_full 0.999
_diffrn_reflns_point_group_measured_fraction_max 0.943
_diffrn_reflns_theta_full 25.500
_diffrn_reflns_theta_max 30.411
_diffrn_reflns_theta_min 2.126
_diffrn_source 'fine-focus sealed tube'
_exptl_absorpt_coefficient_mu 5.804
_exptl_absorpt_correction_T_max 0.7461
_exptl_absorpt_correction_T_min 0.3372
_exptl_absorpt_correction_type empirical
_exptl_absorpt_process_details 'SADABS (Sheldrick, 2015)'
_exptl_crystal_colour Pink
_exptl_crystal_density_diffrn 2.586
_exptl_crystal_description 'Rectangular Block'
_exptl_crystal_F_000 1088
_exptl_crystal_recrystallization_method 'Slow Evaporation'
_exptl_crystal_size_max 0.38
_exptl_crystal_size_mid 0.26
_exptl_crystal_size_min 0.18
_refine_diff_density_max 0.450
_refine_diff_density_min -2.478
_refine_diff_density_rms 0.145
_refine_ls_extinction_method none
_refine_ls_goodness_of_fit_ref 1.135
_refine_ls_hydrogen_treatment refall
_refine_ls_matrix_type full
_refine_ls_number_parameters 148
_refine_ls_number_reflns 2213
_refine_ls_number_restraints 2
_refine_ls_restrained_S_all 1.136
_refine_ls_R_factor_all 0.0200
_refine_ls_R_factor_gt 0.0194
_refine_ls_shift/su_max 0.002
_refine_ls_shift/su_mean 0.000
_refine_ls_structure_factor_coef Fsqd
_refine_ls_weighting_details 'w=1/[\s^2^(Fo^2^)+(0.0275P)^2^+2.3340P] where P=(Fo^2^+2Fc^2^)/3'
_refine_ls_weighting_scheme calc
_refine_ls_wR_factor_gt 0.0476
_refine_ls_wR_factor_ref 0.0479
_reflns_Friedel_coverage 0.000
_reflns_number_gt 2173
_reflns_number_total 2213
_reflns_threshold_expression 'I > 2\s(I)'
_cod_data_source_file d0nj02604b2.cif
_cod_data_source_block Compound_11
_cod_depositor_comments
;Adding full bibliography for 7059744--7059757.cif.

 Adding full bibliography for 7059744--7059757.cif.
;
_cod_original_sg_symbol_H-M 'I 2/m'
_cod_database_code 7059751
_shelx_space_group_comment
;
The symmetry employed for this shelxl refinement is uniquely defined
by the following loop, which should always be used as a source of
symmetry information in preference to the above space-group names.
They are only intended as comments.
;
_shelxl_version_number 2014-1

loop_
_space_group_symop_operation_xyz
'x, y, z'
'-x, y, -z'
'x+1/2, y+1/2, z+1/2'
'-x+1/2, y+1/2, -z+1/2'
'-x, -y, -z'
'x, -y, z'
'-x+1/2, -y+1/2, -z+1/2'
'x+1/2, -y+1/2, z+1/2'

loop_
_atom_site_label
_atom_site_type_symbol
_atom_site_fract_x
_atom_site_fract_y
_atom_site_fract_z
_atom_site_U_iso_or_equiv
_atom_site_adp_type
_atom_site_occupancy
_atom_site_site_symmetry_order
_atom_site_calc_flag
_atom_site_refinement_flags_posn
_atom_site_refinement_flags_adp
_atom_site_refinement_flags_occupancy
_atom_site_disorder_assembly
_atom_site_disorder_group
Er1 Er 0.87109(2) 0.0000 0.34098(2) 0.01251(5) Uani 1 2 d S T P . .
C1 C 0.8683(3) 0.0000 0.6328(3) 0.0209(6) Uani 1 2 d S T P . .
OW1 O 0.8156(2) -0.1275(2) 0.17234(18) 0.0312(4) Uani 1 1 d D . . . .
O4 O 0.93692(18) 0.19024(16) 0.40694(16) 0.0276(4) Uani 1 1 d . . . . .
O2 O 0.8895(2) 0.0000 0.5374(2) 0.0244(5) Uani 1 2 d S T P . .
O1 O 1.0485(2) 0.0000 0.2718(3) 0.0366(7) Uani 1 2 d S T P . .
O3 O 0.68224(18) 0.09803(19) 0.3370(2) 0.0352(5) Uani 1 1 d . . . . .
F3 F 1.14069(18) 0.37977(16) 0.39623(18) 0.0391(4) Uani 1 1 d . . . . .
F2 F 0.49219(18) 0.21299(18) 0.3567(2) 0.0517(6) Uani 1 1 d . . . . .
F1 F 0.27028(19) 0.20961(18) 0.3701(2) 0.0523(6) Uani 1 1 d . . . . .
C7 C 1.0000 0.2384(3) 0.5000 0.0202(6) Uani 1 2 d S T P . .
C8 C 1.0000 0.3743(3) 0.5000 0.0209(6) Uani 1 2 d S T P . .
C3 C 0.3243(2) 0.1052(2) 0.3650(2) 0.0262(5) Uani 1 1 d . . . . .
C9 C 1.0694(2) 0.4381(2) 0.4474(2) 0.0234(5) Uani 1 1 d . . . . .
C6 C 0.6305(3) 0.0000 0.3410(3) 0.0222(7) Uani 1 2 d S T P . .
C2 C 0.2626(3) 0.0000 0.3670(3) 0.0206(6) Uani 1 2 d S T P . .
C5 C 0.5039(3) 0.0000 0.3529(3) 0.0214(6) Uani 1 2 d S T P . .
C4 C 0.4419(2) 0.1059(2) 0.3582(2) 0.0254(5) Uani 1 1 d . . . . .
OW2 O 0.8804(5) 0.0000 -0.0106(5) 0.0894(18) Uani 1 2 d S T P . .
HW1 H 0.828(5) -0.2110(19) 0.182(5) 0.094(19) Uiso 1 1 d D . . . .
HW2 H 0.842(5) -0.115(6) 0.106(3) 0.11(2) Uiso 1 1 d D . . . .

loop_
_atom_site_aniso_label
_atom_site_aniso_U_11
_atom_site_aniso_U_22
_atom_site_aniso_U_33
_atom_site_aniso_U_23
_atom_site_aniso_U_13
_atom_site_aniso_U_12
Er1 0.00989(7) 0.01054(8) 0.01799(8) 0.000 0.00567(5) 0.000
C1 0.0137(14) 0.0289(17) 0.0247(16) 0.000 0.0125(12) 0.000
OW1 0.0331(10) 0.0322(11) 0.0277(9) -0.0075(8) 0.0088(8) 0.0014(8)
O4 0.0360(10) 0.0139(8) 0.0276(9) -0.0014(7) 0.0025(8) -0.0061(7)
O2 0.0239(12) 0.0309(13) 0.0244(12) 0.000 0.0162(10) 0.000
O1 0.0151(12) 0.069(2) 0.0254(13) 0.000 0.0055(10) 0.000
O3 0.0189(9) 0.0324(11) 0.0606(14) 0.0143(10) 0.0213(9) 0.0037(8)
F3 0.0495(11) 0.0240(8) 0.0539(11) -0.0026(8) 0.0308(9) 0.0081(8)
F2 0.0377(10) 0.0246(9) 0.108(2) -0.0015(10) 0.0449(12) -0.0049(8)
F1 0.0399(11) 0.0297(10) 0.1033(19) 0.0065(11) 0.0452(12) 0.0121(8)
C7 0.0251(16) 0.0105(13) 0.0242(15) 0.000 0.0066(12) 0.000
C8 0.0242(16) 0.0097(13) 0.0244(15) 0.000 0.0015(12) 0.000
C3 0.0197(11) 0.0261(12) 0.0377(14) 0.0023(10) 0.0161(10) 0.0051(10)
C9 0.0270(12) 0.0148(11) 0.0283(12) -0.0024(9) 0.0089(10) 0.0024(9)
C6 0.0121(14) 0.0302(18) 0.0254(16) 0.000 0.0072(12) 0.000
C2 0.0118(13) 0.0319(18) 0.0201(14) 0.000 0.0079(11) 0.000
C5 0.0135(14) 0.0287(18) 0.0242(16) 0.000 0.0089(12) 0.000
C4 0.0185(11) 0.0239(12) 0.0382(13) 0.0014(10) 0.0151(10) -0.0026(9)
OW2 0.070(3) 0.120(5) 0.082(4) 0.000 0.028(3) 0.000

loop_
_atom_type_symbol
_atom_type_description
_atom_type_scat_dispersion_real
_atom_type_scat_dispersion_imag
_atom_type_scat_source
C C 0.0033 0.0016 'International Tables Vol C Tables 4.2.6.8 and 6.1.1.4'
H H 0.0000 0.0000 'International Tables Vol C Tables 4.2.6.8 and 6.1.1.4'
O O 0.0106 0.0060 'International Tables Vol C Tables 4.2.6.8 and 6.1.1.4'
F F 0.0171 0.0103 'International Tables Vol C Tables 4.2.6.8 and 6.1.1.4'
Er Er -0.2586 4.9576 'International Tables Vol C Tables 4.2.6.8 and 6.1.1.4'

loop_
_geom_angle_atom_site_label_1
_geom_angle_atom_site_label_2
_geom_angle_atom_site_label_3
_geom_angle
_geom_angle_site_symmetry_1
_geom_angle_site_symmetry_3
_geom_angle_publ_flag
O4 Er1 O4 133.61(9) 6 . ?
O4 Er1 O2 74.54(5) 6 . ?
O4 Er1 O2 74.54(5) . . ?
O4 Er1 OW1 73.57(7) 6 . ?
O4 Er1 OW1 143.90(7) . . ?
O2 Er1 OW1 141.56(6) . . ?
O4 Er1 OW1 143.90(7) 6 6 ?
O4 Er1 OW1 73.57(7) . 6 ?
O2 Er1 OW1 141.56(6) . 6 ?
OW1 Er1 OW1 72.80(11) . 6 ?
O4 Er1 O3 128.09(7) 6 . ?
O4 Er1 O3 77.76(7) . . ?
O2 Er1 O3 79.07(8) . . ?
OW1 Er1 O3 104.72(8) . . ?
OW1 Er1 O3 73.68(7) 6 . ?
O4 Er1 O3 77.76(7) 6 6 ?
O4 Er1 O3 128.08(7) . 6 ?
O2 Er1 O3 79.07(8) . 6 ?
OW1 Er1 O3 73.68(7) . 6 ?
OW1 Er1 O3 104.72(8) 6 6 ?
O3 Er1 O3 53.60(10) . 6 ?
O4 Er1 O1 84.12(6) 6 . ?
O4 Er1 O1 84.12(6) . . ?
O2 Er1 O1 122.34(9) . . ?
OW1 Er1 O1 74.80(7) . . ?
OW1 Er1 O1 74.80(7) 6 . ?
O3 Er1 O1 146.96(6) . . ?
O3 Er1 O1 146.96(6) 6 . ?
O4 Er1 O2 69.07(5) 6 5_756 ?
O4 Er1 O2 69.07(5) . 5_756 ?
O2 Er1 O2 72.29(9) . 5_756 ?
OW1 Er1 O2 114.52(6) . 5_756 ?
OW1 Er1 O2 114.52(6) 6 5_756 ?
O3 Er1 O2 140.65(7) . 5_756 ?
O3 Er1 O2 140.65(7) 6 5_756 ?
O1 Er1 O2 50.05(8) . 5_756 ?
O4 Er1 C6 102.71(6) 6 . ?
O4 Er1 C6 102.71(6) . . ?
O2 Er1 C6 76.54(10) . . ?
OW1 Er1 C6 90.11(8) . . ?
OW1 Er1 C6 90.11(8) 6 . ?
O3 Er1 C6 26.82(5) . . ?
O3 Er1 C6 26.82(5) 6 . ?
O1 Er1 C6 161.12(10) . . ?
O2 Er1 C6 148.83(9) 5_756 . ?
O4 Er1 C1 75.38(6) 6 5_756 ?
O4 Er1 C1 75.38(6) . 5_756 ?
O2 Er1 C1 97.56(10) . 5_756 ?
OW1 Er1 C1 94.64(8) . 5_756 ?
OW1 Er1 C1 94.64(8) 6 5_756 ?
O3 Er1 C1 152.82(5) . 5_756 ?
O3 Er1 C1 152.82(5) 6 5_756 ?
O1 Er1 C1 24.78(10) . 5_756 ?
O2 Er1 C1 25.27(9) 5_756 5_756 ?
C6 Er1 C1 174.10(10) . 5_756 ?
O1 C1 O2 122.2(3) 5_756 . ?
O1 C1 C2 118.5(3) 5_756 5_656 ?
O2 C1 C2 119.3(3) . 5_656 ?
O1 C1 Er1 55.48(18) 5_756 5_756 ?
O2 C1 Er1 66.71(18) . 5_756 ?
C2 C1 Er1 174.0(2) 5_656 5_756 ?
Er1 OW1 HW1 119(4) . . ?
Er1 OW1 HW2 124(4) . . ?
HW1 OW1 HW2 100(5) . . ?
C7 O4 Er1 137.68(18) . . ?
C1 O2 Er1 164.3(2) . . ?
C1 O2 Er1 88.0(2) . 5_756 ?
Er1 O2 Er1 107.71(9) . 5_756 ?
C1 O1 Er1 99.7(2) 5_756 . ?
C6 O3 Er1 92.40(17) . . ?
O4 C7 O4 129.0(3) 2_756 . ?
O4 C7 C8 115.49(16) 2_756 . ?
O4 C7 C8 115.49(16) . . ?
C9 C8 C9 117.3(3) . 2_756 ?
C9 C8 C7 121.35(15) . . ?
C9 C8 C7 121.35(15) 2_756 . ?
F1 C3 C2 119.5(2) . . ?
F1 C3 C4 118.7(2) . . ?
C2 C3 C4 121.8(2) . . ?
F3 C9 C8 119.6(2) . . ?
F3 C9 C9 119.00(13) . 6_565 ?
C8 C9 C9 121.35(15) . 6_565 ?
O3 C6 O3 121.4(3) 6 . ?
O3 C6 C5 119.31(16) 6 . ?
O3 C6 C5 119.31(16) . . ?
O3 C6 Er1 60.78(16) 6 . ?
O3 C6 Er1 60.78(16) . . ?
C5 C6 Er1 174.8(3) . . ?
C3 C2 C3 117.0(3) . 6 ?
C3 C2 C1 121.48(15) . 5_656 ?
C3 C2 C1 121.48(15) 6 5_656 ?
C4 C5 C4 116.0(3) 6 . ?
C4 C5 C6 121.99(15) 6 . ?
C4 C5 C6 121.99(15) . . ?
F2 C4 C3 116.4(2) . . ?
F2 C4 C5 121.9(2) . . ?
C3 C4 C5 121.7(2) . . ?

loop_
_geom_bond_atom_site_label_1
_geom_bond_atom_site_label_2
_geom_bond_distance
_geom_bond_site_symmetry_2
_geom_bond_publ_flag
Er1 O4 2.3116(17) 6 ?
Er1 O4 2.3116(17) . ?
Er1 O2 2.313(3) . ?
Er1 OW1 2.399(2) . ?
Er1 OW1 2.399(2) 6 ?
Er1 O3 2.4284(19) . ?
Er1 O3 2.4284(19) 6 ?
Er1 O1 2.446(3) . ?
Er1 O2 2.689(3) 5_756 ?
Er1 C6 2.780(3) . ?
Er1 C1 2.926(3) 5_756 ?
C1 O1 1.244(5) 5_756 ?
C1 O2 1.250(4) . ?
C1 C2 1.514(4) 5_656 ?
C1 Er1 2.926(3) 5_756 ?
OW1 HW1 0.95(2) . ?
OW1 HW2 0.95(2) . ?
O4 C7 1.251(2) . ?
O2 Er1 2.689(3) 5_756 ?
O1 C1 1.244(5) 5_756 ?
O3 C6 1.256(3) . ?
F3 C9 1.344(3) . ?
F2 C4 1.332(3) . ?
F1 C3 1.333(3) . ?
C7 O4 1.251(2) 2_756 ?
C7 C8 1.517(4) . ?
C8 C9 1.371(3) . ?
C8 C9 1.371(3) 2_756 ?
C3 C2 1.379(3) . ?
C3 C4 1.388(4) . ?
C9 C9 1.382(5) 6_565 ?
C6 O3 1.256(3) 6 ?
C6 C5 1.515(5) . ?
C2 C3 1.379(3) 6 ?
C2 C1 1.514(4) 5_656 ?
C5 C4 1.394(3) 6 ?
C5 C4 1.394(3) . ?
